data_7041482
loop_
_publ_author_name
'Tomaschautzky, Janek'
'Neumann, Beate'
'Stammler, Hans-Georg'
'Mitzel, Norbert W.'

_publ_section_title
;
 Poly-Lewis-acids based on bowl-shaped tribenzotriquinacene.
;
_journal_issue 4
_journal_name_full 'Dalton transactions (Cambridge, England : 2003)'
_journal_page_first 1112
_journal_page_last 1123
_journal_paper_doi 10.1039/c6dt04350j
_journal_volume 46
_journal_year 2017
_chemical_formula_moiety 'C31 H31 F9 Si3, Cl3 Sb'
_chemical_formula_sum 'C31 H31 Cl3 F9 Sb Si3'
_chemical_formula_weight 886.93
_chemical_name_systematic
;
 ?
;
_space_group_crystal_system trigonal
_space_group_IT_number 147
_space_group_name_Hall '-P 3'
_space_group_name_H-M_alt 'P -3'
_symmetry_space_group_name_Hall '-P 3'
_symmetry_space_group_name_H-M 'P -3'
_atom_sites_solution_hydrogens geom
_atom_sites_solution_primary direct
_audit_creation_date 2016-07-21
_audit_creation_method
;
  Olex2 1.2-ac2
  (compiled 2012.03.27 svn.r2268, GUI svn.r4156)
;
_audit_update_record
;
2016-11-02 deposited with the CCDC.
2016-12-15 downloaded from the CCDC.
;
_cell_angle_alpha 90
_cell_angle_beta 90
_cell_angle_gamma 120
_cell_formula_units_Z 2
_cell_length_a 14.3167(4)
_cell_length_b 14.3167(4)
_cell_length_c 10.44916(16)
_cell_measurement_reflns_used 25281
_cell_measurement_temperature 220.00(10)
_cell_measurement_theta_max 71.7310
_cell_measurement_theta_min 3.5320
_cell_volume 1854.80(8)
_computing_cell_refinement 'CrysAlisPro 1.171.38.43 (Rigaku OD, 2015)'
_computing_data_collection 'CrysAlisPro 1.171.38.43 (Rigaku OD, 2015)'
_computing_data_reduction 'CrysAlisPro 1.171.38.43 (Rigaku OD, 2015)'
_computing_molecular_graphics
;
O. V. Dolomanov, L. J. Bourhis, R. J. Gildea, J. A. K. Howard and H. Puschmann,
OLEX2: a complete structure solution, refinement and analysis program.
J. Appl. Cryst. (2009). 42, 339-341.
;
_computing_publication_material
;
O. V. Dolomanov, L. J. Bourhis, R. J. Gildea, J. A. K. Howard and H. Puschmann,
OLEX2: a complete structure solution, refinement and analysis program.
J. Appl. Cryst. (2009). 42, 339-341.
;
_computing_structure_refinement
;
SHELXL, G.M. Sheldrick, Acta Cryst.
(2008). A64, 112-122
;
_computing_structure_solution 'ShelXT (Sheldrick, 2008)'
_diffrn_ambient_environment N~2~
_diffrn_ambient_temperature 220.00(10)
_diffrn_detector 'CCD plate'
_diffrn_detector_area_resol_mean 5.3114
_diffrn_detector_type Atlas
_diffrn_measured_fraction_theta_full 1.0000
_diffrn_measured_fraction_theta_max 0.9988
_diffrn_measurement_details
;
List of Runs (angles in degrees, time in seconds):

  # Type    Start    End  Width  t~exp~   \w     \q     \k     \f   Frames
#--------------------------------------------------------------------------
  1  \w    -64.00  30.00   1.00    3.50    --  -38.50  57.00  60.00   94
  2  \w    -64.00  30.00   1.00    3.50    --  -38.50  57.00-180.00   94
  3  \w    -64.00  30.00   1.00    3.50    --  -38.50  57.00 -60.00   94
  4  \w     13.00 115.00   1.00    3.50    --   43.45  77.00 -30.00  102
  5  \w     13.00 115.00   1.00    3.50    --   43.45  77.00  30.00  102
  6  \w     13.00 115.00   1.00    3.50    --   43.45  77.00-150.00  102
  7  \w     23.00 114.00   1.00    3.50    --   43.45  38.00 -60.00   91
  8  \w     13.00 115.00   1.00    3.50    --   43.45  77.00 -90.00  102
  9  \w     13.00 115.00   1.00    3.50    --   43.45  77.00 150.00  102
 10  \w     23.00  97.00   1.00    3.50    --   43.45-125.00 -90.00   74
 11  \w     23.00 114.00   1.00    3.50    --   43.45  38.00-180.00   91
 12  \w     23.00  97.00   1.00    3.50    --   43.45-125.00  90.00   74
 13  \w     13.00 115.00   1.00    3.50    --   43.45  77.00  90.00  102
 14  \w     23.00 114.00   1.00    3.50    --   43.45  38.00  60.00   91
 15  \w     31.00 109.00   1.00   33.00    --  111.00 -94.00 -60.00   78
 16  \w     85.00 178.00   1.00   33.00    --  111.00  61.00 150.00   93
 17  \w     40.00 141.00   1.00   33.00    --  111.00 -77.00  60.00  101
 18  \w     81.00 178.00   1.00   33.00    --  111.00  77.00-150.00   97
 19  \w     41.00 122.00   1.00   33.00    --  111.00-125.00-120.00   81
 20  \w     41.00 133.00   1.00   33.00    --  111.00 -45.00  60.00   92
 21  \w     81.00 178.00   1.00   33.00    --  111.00  77.00  90.00   97
 22  \w     85.00 178.00   1.00   33.00    --  111.00  61.00  60.00   93
 23  \w     31.00 109.00   1.00   33.00    --  111.00 -94.00-120.00   78
 24  \w     81.00 178.00   1.00   33.00    --  111.00  77.00  30.00   97
 25  \w     85.00 178.00   1.00   33.00    --  111.00  61.00 -90.00   93
 26  \w     82.00 178.00   1.00   33.00    --  111.00  72.00  76.59   96
 27  \w     81.00 178.00   1.00   33.00    --  111.00  77.00-120.00   97
 28  \w     31.00 109.00   1.00   33.00    --  111.00 -94.00  30.00   78
 29  \w     85.00 178.00   1.00   33.00    --  111.00  61.00  30.00   93
 30  \w     85.00 178.00   1.00   33.00    --  111.00  61.00 -60.00   93
 31  \w     85.00 178.00   1.00   33.00    --  111.00  61.00-150.00   93
 32  \w     85.00 178.00   1.00   33.00    --  111.00  61.00 120.00   93
 33  \w     81.00 178.00   1.00   33.00    --  111.00  77.00  60.00   97
 34  \w     81.00 178.00   1.00   33.00    --  111.00  77.00 -90.00   97
 35  \w     81.00 178.00   1.00   33.00    --  111.00  77.00-180.00   97
 36  \w     81.00 178.00   1.00   33.00    --  111.00  77.00 150.00   97
 37  \w     81.00 178.00   1.00   33.00    --  111.00  77.00   0.00   97
 38  \w     85.00 178.00   1.00   33.00    --  111.00  61.00   0.00   93
 39  \w     81.00 178.00   1.00   33.00    --  111.00  77.00 120.00   97
 40  \w     85.00 178.00   1.00   33.00    --  111.00  61.00-120.00   93
 41  \w     85.00 178.00   1.00   33.00    --  111.00  61.00-180.00   93
 42  \w     41.00 122.00   1.00   33.00    --  111.00-125.00  30.00   81
 43  \w     81.00 178.00   1.00   33.00    --  111.00  77.00 -30.00   97
 44  \w     85.00 178.00   1.00   33.00    --  111.00  61.00 -30.00   93
 45  \w     41.00 122.00   1.00   33.00    --  111.00-125.00 150.00   81
 46  \w     84.00 178.00   1.00   33.00    --  111.00  64.00 -48.37   94
 47  \w     82.00 178.00   1.00   33.00    --  111.00  72.00 120.40   96
 48  \w   -110.00  -8.00   1.00    3.50    --  -38.50 -77.00-180.00  102
 49  \w   -107.00 -13.00   1.00    3.50    --  -38.50 -57.00-180.00   94
 50  \w     23.00 114.00   1.00    3.50    --   43.45  38.00  90.00   91
 51  \w     18.00 112.00   1.00    3.50    --   43.45  57.00-120.00   94
 52  \w     21.00 117.00   1.00    3.50    --   43.45  28.00 -24.00   96
 53  \w    -42.00 129.00   1.00    3.50    --   43.45   0.00-180.00  171
 54  \w     18.00 112.00   1.00    3.50    --   43.45  57.00-150.00   94
 55  \w    -42.00 129.00   1.00    3.50    --   43.45   0.00-150.00  171
 56  \w    -42.00 129.00   1.00    3.50    --   43.45   0.00-120.00  171
 57  \w    -42.00 129.00   1.00    3.50    --   43.45   0.00 -90.00  171
 58  \w    -42.00 129.00   1.00    3.50    --   43.45   0.00 -60.00  171
 59  \w    -42.00 129.00   1.00    3.50    --   43.45   0.00 -30.00  171
 60  \w     23.00 114.00   1.00    3.50    --   43.45  38.00 -90.00   91
;
_diffrn_measurement_device 'four-circle diffractometer'
_diffrn_measurement_device_type 'SuperNova, Dual, Cu at zero, Atlas'
_diffrn_measurement_method '\w scans'
_diffrn_orient_matrix_type 'CrysAlisPro convention (1999,Acta A55,543-557)'
_diffrn_orient_matrix_UB_11 0.0128807000
_diffrn_orient_matrix_UB_12 0.0700936000
_diffrn_orient_matrix_UB_13 0.1179166000
_diffrn_orient_matrix_UB_21 0.0436051000
_diffrn_orient_matrix_UB_22 -0.0615123000
_diffrn_orient_matrix_UB_23 0.0776425000
_diffrn_orient_matrix_UB_31 0.1156281000
_diffrn_orient_matrix_UB_32 0.0820560000
_diffrn_orient_matrix_UB_33 -0.0424581000
_diffrn_radiation_monochromator mirror
_diffrn_radiation_probe x-ray
_diffrn_radiation_type 'Cu K\a'
_diffrn_radiation_wavelength 1.54184
_diffrn_reflns_av_R_equivalents 0.0573
_diffrn_reflns_av_unetI/netI 0.0097
_diffrn_reflns_Laue_measured_fraction_full 1.000
_diffrn_reflns_Laue_measured_fraction_max 1.000
_diffrn_reflns_limit_h_max 17
_diffrn_reflns_limit_h_min -17
_diffrn_reflns_limit_k_max 17
_diffrn_reflns_limit_k_min -17
_diffrn_reflns_limit_l_max 12
_diffrn_reflns_limit_l_min -12
_diffrn_reflns_number 65175
_diffrn_reflns_point_group_measured_fraction_full 1.000
_diffrn_reflns_point_group_measured_fraction_max 1.000
_diffrn_reflns_theta_full 67.684
_diffrn_reflns_theta_max 68.239
_diffrn_reflns_theta_min 3.565
_diffrn_source 'micro-focus sealed X-ray tube'
_diffrn_source_type 'SuperNova (Cu) X-ray Source'
_exptl_absorpt_coefficient_mu 9.426
_exptl_absorpt_correction_T_max 0.440
_exptl_absorpt_correction_T_min 0.150
_exptl_absorpt_correction_type gaussian
_exptl_absorpt_process_details
;
CrysAlisPro 1.171.38.43 (Rigaku Oxford Diffraction, 2015)
Numerical absorption correction based on gaussian integration over
            a multifaceted crystal model
Empirical absorption correction using spherical harmonics,
 implemented in SCALE3 ABSPACK scaling algorithm.
;
_exptl_crystal_colour 'clear colourless'
_exptl_crystal_colour_lustre clear
_exptl_crystal_colour_primary colourless
_exptl_crystal_density_diffrn 1.588
_exptl_crystal_description fragment
_exptl_crystal_F_000 884
_exptl_crystal_size_max 0.274
_exptl_crystal_size_mid 0.182
_exptl_crystal_size_min 0.123
_refine_diff_density_max 0.721
_refine_diff_density_min -0.591
_refine_diff_density_rms 0.077
_refine_ls_extinction_method none
_refine_ls_goodness_of_fit_ref 1.037
_refine_ls_hydrogen_treatment constr
_refine_ls_matrix_type full
_refine_ls_number_parameters 193
_refine_ls_number_reflns 2286
_refine_ls_number_restraints 0
_refine_ls_restrained_S_all 1.037
_refine_ls_R_factor_all 0.0746
_refine_ls_R_factor_gt 0.0683
_refine_ls_shift/su_max 0.000
_refine_ls_shift/su_mean 0.000
_refine_ls_structure_factor_coef Fsqd
_refine_ls_weighting_details
;
 w=1/[\s^2^(Fo^2^)+(0.1800P)^2^+0.1423P]
 where P=(Fo^2^+2Fc^2^)/3
;
_refine_ls_weighting_scheme calc
_refine_ls_wR_factor_gt 0.2252
_refine_ls_wR_factor_ref 0.2470
_reflns_Friedel_coverage 0.000
_reflns_number_gt 1785
_reflns_number_total 2286
_reflns_threshold_expression 'I > 2\s(I)'
_cod_data_source_file c6dt04350j2.cif
_cod_data_source_block compound15
_cod_depositor_comments 'Adding full bibliography for 7041472--7041483.cif.'
_cod_original_cell_volume 1854.80(10)
_cod_database_code 7041482
_chemical_oxdiff_formula 'C31 H31 Cl3 F9 Sb Si3'
_reflns_odcompleteness_completeness 100.00
_reflns_odcompleteness_iscentric 1
_reflns_odcompleteness_theta 66.97
_olex2_computing_structure_refinement_long 'ShelXL (Sheldrick, 2008)'
_olex2_refinement_description
;
1. Fixed Uiso
 At 1.2 times of:
  All C(H) groups, All C(H,H) groups
2. Others
 Fixed Sof: F1A(0.5) F1B(0.5) F2A(0.5) F2B(0.5) F3A(0.5) F3B(0.5) Sb1(0.33333)
 Cl1(0.33333) Cl2(0.33333) Cl3(0.33333)
3.a Ternary CH refined with riding coordinates:
 C1(H1)
3.b Secondary CH2 refined with riding coordinates:
 C9(H9A,H9B), C10(H10A,H10B), C11(H11A,H11B)
3.c Aromatic/amide H refined with riding coordinates:
 C4(H4), C5(H5), C6(H6), C7(H7)
;
_olex2_submission_special_instructions 'No special instructions were received'
_oxdiff_exptl_absorpt_empirical_details
;
Empirical correction (ABSPACK) includes:
- Absorption correction using spherical harmonics
- Frame scaling
- Detector area scaling
;
_oxdiff_exptl_absorpt_empirical_full_max 1.531
_oxdiff_exptl_absorpt_empirical_full_min 0.590
_shelx_space_group_comment
;
The symmetry employed for this shelxl refinement is uniquely defined
by the following loop, which should always be used as a source of
symmetry information in preference to the above space-group names.
They are only intended as comments.
;
_shelxl_version_number 2013-2

loop_
_space_group_symop_operation_xyz
'x, y, z'
'-y, x-y, z'
'-x+y, -x, z'
'-x, -y, -z'
'y, -x+y, -z'
'x-y, x, -z'

loop_
_atom_site_label
_atom_site_type_symbol
_atom_site_fract_x
_atom_site_fract_y
_atom_site_fract_z
_atom_site_U_iso_or_equiv
_atom_site_adp_type
_atom_site_occupancy
_atom_site_site_symmetry_order
_atom_site_calc_flag
_atom_site_refinement_flags_posn
_atom_site_refinement_flags_adp
_atom_site_refinement_flags_occupancy
_atom_site_disorder_assembly
_atom_site_disorder_group
Si1 Si 0.26416(13) 0.13964(15) 0.68664(16) 0.1476(7) Uani 1 1 d . . . . .
F1A F 0.1943(10) 0.0411(12) 0.5980(14) 0.208(6) Uani 0.5 1 d . . . A 1
F1B F 0.2581(16) 0.0508(7) 0.635(2) 0.274(12) Uani 0.5 1 d . . . A 2
F2A F 0.2010(14) 0.1365(6) 0.7988(16) 0.223(7) Uani 0.5 1 d . . . A 1
F2B F 0.1555(5) 0.1500(9) 0.7013(13) 0.191(4) Uani 0.5 1 d . . . A 2
F3A F 0.3233(12) 0.0782(10) 0.7652(15) 0.222(5) Uani 0.5 1 d . . . A 1
F3B F 0.2935(13) 0.1581(11) 0.8259(10) 0.212(5) Uani 0.5 1 d . . . A 2
C1 C 0.6667 0.3333 0.3809(5) 0.0895(12) Uani 1 3 d S T P . .
H1 H 0.6667 0.3333 0.4746 0.107 Uiso 1 3 calc RS T P . .
C2 C 0.5713(3) 0.3464(3) 0.3277(3) 0.0916(8) Uani 1 1 d . . . . .
C3 C 0.6275(3) 0.4469(3) 0.2454(3) 0.0972(8) Uani 1 1 d . . . . .
C4 C 0.5806(4) 0.4940(4) 0.1729(4) 0.1141(11) Uani 1 1 d . . . . .
H4 H 0.5060 0.4637 0.1722 0.137 Uiso 1 1 calc R . . . .
C5 C 0.6439(5) 0.5850(4) 0.1024(4) 0.1278(14) Uani 1 1 d . . . . .
H5 H 0.6120 0.6164 0.0547 0.153 Uiso 1 1 calc R . . . .
C6 C 0.7545(5) 0.6304(3) 0.1018(4) 0.1239(13) Uani 1 1 d . . . . .
H6 H 0.7969 0.6921 0.0536 0.149 Uiso 1 1 calc R . . . .
C7 C 0.8024(4) 0.5840(3) 0.1732(4) 0.1130(10) Uani 1 1 d . . . . .
H7 H 0.8769 0.6144 0.1735 0.136 Uiso 1 1 calc R . . . .
C8 C 0.7377(3) 0.4917(3) 0.2445(3) 0.0981(9) Uani 1 1 d . . . . .
C9 C 0.4996(3) 0.3553(3) 0.4314(3) 0.1010(9) Uani 1 1 d . . . . .
H9A H 0.5454 0.4127 0.4900 0.121 Uiso 1 1 calc R . . . .
H9B H 0.4516 0.3758 0.3907 0.121 Uiso 1 1 calc R . . . .
C10 C 0.4322(3) 0.2529(3) 0.5081(4) 0.1087(10) Uani 1 1 d . . . . .
H10A H 0.4799 0.2330 0.5506 0.130 Uiso 1 1 calc R . . . .
H10B H 0.3868 0.1950 0.4499 0.130 Uiso 1 1 calc R . . . .
C11 C 0.3609(4) 0.2646(4) 0.6085(4) 0.1222(12) Uani 1 1 d . . . . .
H11A H 0.3218 0.2956 0.5677 0.147 Uiso 1 1 calc R . . . .
H11B H 0.4070 0.3150 0.6734 0.147 Uiso 1 1 calc R . . . .
Sb1 Sb 0.6734(16) 0.3186(9) 0.93151(8) 0.169(2) Uani 0.3333 1 d . . . B -1
Cl1 Cl 0.8225(6) 0.3697(7) 0.7927(9) 0.1367(19) Uani 0.3333 1 d . . . B -1
Cl2 Cl 0.585(2) 0.1858(14) 0.801(3) 0.316(13) Uani 0.3333 1 d . . . B -1
Cl3 Cl 0.6223(16) 0.4302(12) 0.8397(14) 0.215(6) Uani 0.3333 1 d . . . B -1

loop_
_atom_site_aniso_label
_atom_site_aniso_U_11
_atom_site_aniso_U_22
_atom_site_aniso_U_33
_atom_site_aniso_U_23
_atom_site_aniso_U_13
_atom_site_aniso_U_12
Si1 0.1375(10) 0.1737(13) 0.1086(10) -0.0005(8) 0.0278(7) 0.0605(9)
F1A 0.180(8) 0.177(8) 0.164(8) -0.017(6) 0.009(7) 0.011(7)
F1B 0.289(15) 0.114(5) 0.37(3) -0.016(8) 0.207(18) 0.062(8)
F2A 0.270(13) 0.139(5) 0.235(12) 0.029(6) 0.164(12) 0.083(7)
F2B 0.111(3) 0.229(9) 0.223(11) 0.047(8) 0.034(5) 0.078(4)
F3A 0.272(12) 0.173(7) 0.187(10) 0.063(7) -0.013(9) 0.087(7)
F3B 0.261(11) 0.264(12) 0.127(6) 0.084(7) 0.032(7) 0.142(10)
C1 0.1050(18) 0.1050(18) 0.059(2) 0.000 0.000 0.0525(9)
C2 0.1062(17) 0.1067(17) 0.0643(15) -0.0042(12) -0.0025(12) 0.0551(14)
C3 0.122(2) 0.1129(19) 0.0647(15) -0.0042(13) -0.0082(13) 0.0651(17)
C4 0.144(3) 0.132(3) 0.083(2) -0.0044(18) -0.0181(19) 0.081(2)
C5 0.183(4) 0.139(3) 0.081(2) 0.004(2) -0.019(2) 0.095(3)
C6 0.174(4) 0.116(2) 0.076(2) 0.0120(17) -0.001(2) 0.068(2)
C7 0.136(3) 0.116(2) 0.077(2) 0.0067(15) -0.0003(17) 0.0558(19)
C8 0.126(2) 0.1067(18) 0.0630(15) 0.0011(12) -0.0036(13) 0.0590(17)
C9 0.1122(19) 0.122(2) 0.0780(19) -0.0079(15) -0.0029(14) 0.0652(17)
C10 0.122(2) 0.131(2) 0.079(2) -0.0041(16) 0.0104(16) 0.068(2)
C11 0.124(2) 0.157(3) 0.096(3) -0.009(2) 0.0123(19) 0.078(2)
Sb1 0.216(5) 0.194(3) 0.0807(6) 0.027(2) -0.011(3) 0.0915(12)
Cl1 0.110(4) 0.167(4) 0.122(4) 0.005(3) -0.010(3) 0.061(4)
Cl2 0.53(3) 0.221(13) 0.243(16) 0.032(11) 0.16(2) 0.225(18)
Cl3 0.369(17) 0.175(6) 0.174(10) -0.017(6) -0.009(9) 0.191(9)

loop_
_atom_type_symbol
_atom_type_description
_atom_type_scat_dispersion_real
_atom_type_scat_dispersion_imag
_atom_type_scat_source
C C 0.0181 0.0091 'International Tables Vol C Tables 4.2.6.8 and 6.1.1.4'
H H 0.0000 0.0000 'International Tables Vol C Tables 4.2.6.8 and 6.1.1.4'
Cl Cl 0.3639 0.7018 'International Tables Vol C Tables 4.2.6.8 and 6.1.1.4'
F F 0.0727 0.0534 'International Tables Vol C Tables 4.2.6.8 and 6.1.1.4'
Sb Sb -0.0562 5.8946 'International Tables Vol C Tables 4.2.6.8 and 6.1.1.4'
Si Si 0.2541 0.3302 'International Tables Vol C Tables 4.2.6.8 and 6.1.1.4'

loop_
_exptl_crystal_face_index_h
_exptl_crystal_face_index_k
_exptl_crystal_face_index_l
_exptl_crystal_face_perp_dist
1 0 0 0.0614
3 -5 3 0.0912
5 4 1 0.0785
-1 0 0 0.0614
-2 4 5 0.1312
2 -4 -5 0.1312
-3 5 -3 0.0912
-4 5 0 0.0952
5 -3 1 0.0641
4 -5 0 0.0952
-5 -4 -1 0.0785

loop_
_geom_angle_atom_site_label_1
_geom_angle_atom_site_label_2
_geom_angle_atom_site_label_3
_geom_angle
_geom_angle_site_symmetry_1
_geom_angle_site_symmetry_3
F1A Si1 F3A 94.5(8) . .
F1A Si1 C11 116.8(6) . .
F1B Si1 F2B 120.5(11) . .
F1B Si1 F3B 116.0(13) . .
F1B Si1 C11 114.0(5) . .
F2A Si1 F1A 109.9(8) . .
F2A Si1 F3A 93.3(9) . .
F2A Si1 C11 122.9(4) . .
F2B Si1 C11 104.1(4) . .
F3A Si1 C11 113.1(5) . .
F3B Si1 F2B 95.0(7) . .
F3B Si1 C11 104.7(5) . .
C2 C1 H1 110.7 3_665 .
C2 C1 H1 110.7 . .
C2 C1 H1 110.7 2_655 .
C2 C1 C2 108.2(2) 2_655 3_665
C2 C1 C2 108.2(2) 2_655 .
C2 C1 C2 108.2(2) 3_665 .
C3 C2 C1 103.4(2) . .
C3 C2 C8 110.7(2) . 2_655
C3 C2 C9 112.4(3) . .
C8 C2 C1 103.2(2) 2_655 .
C8 C2 C9 112.0(3) 2_655 .
C9 C2 C1 114.6(3) . .
C4 C3 C2 127.8(4) . .
C8 C3 C2 112.8(3) . .
C8 C3 C4 119.4(4) . .
C3 C4 H4 119.9 . .
C5 C4 C3 120.2(4) . .
C5 C4 H4 119.9 . .
C4 C5 H5 119.7 . .
C4 C5 C6 120.6(4) . .
C6 C5 H5 119.7 . .
C5 C6 H6 120.1 . .
C5 C6 C7 119.8(4) . .
C7 C6 H6 120.1 . .
C6 C7 H7 120.3 . .
C6 C7 C8 119.3(4) . .
C8 C7 H7 120.3 . .
C3 C8 C2 112.4(3) . 3_665
C3 C8 C7 120.7(3) . .
C7 C8 C2 127.0(3) . 3_665
C2 C9 H9A 108.6 . .
C2 C9 H9B 108.6 . .
H9A C9 H9B 107.5 . .
C10 C9 C2 114.8(3) . .
C10 C9 H9A 108.6 . .
C10 C9 H9B 108.6 . .
C9 C10 H10A 108.9 . .
C9 C10 H10B 108.9 . .
C9 C10 C11 113.2(3) . .
H10A C10 H10B 107.8 . .
C11 C10 H10A 108.9 . .
C11 C10 H10B 108.9 . .
Si1 C11 H11A 108.5 . .
Si1 C11 H11B 108.5 . .
C10 C11 Si1 115.0(3) . .
C10 C11 H11A 108.5 . .
C10 C11 H11B 108.5 . .
H11A C11 H11B 107.5 . .
Cl2 Sb1 Cl1 85.6(6) . .
Cl2 Sb1 Cl3 95.8(11) . .
Cl3 Sb1 Cl1 94.7(6) . .

loop_
_geom_bond_atom_site_label_1
_geom_bond_atom_site_label_2
_geom_bond_distance
_geom_bond_site_symmetry_2
Si1 F1A 1.561(12) .
Si1 F1B 1.344(8) .
Si1 F2A 1.467(7) .
Si1 F2B 1.642(8) .
Si1 F3A 1.706(13) .
Si1 F3B 1.501(11) .
Si1 C11 1.819(5) .
C1 H1 0.9800 .
C1 C2 1.570(4) .
C1 C2 1.570(4) 3_665
C1 C2 1.570(4) 2_655
C2 C3 1.516(5) .
C2 C8 1.529(4) 2_655
C2 C9 1.540(4) .
C3 C4 1.391(5) .
C3 C8 1.373(5) .
C4 H4 0.9300 .
C4 C5 1.372(7) .
C5 H5 0.9300 .
C5 C6 1.378(8) .
C6 H6 0.9300 .
C6 C7 1.387(7) .
C7 H7 0.9300 .
C7 C8 1.392(5) .
C8 C2 1.529(4) 3_665
C9 H9A 0.9700 .
C9 H9B 0.9700 .
C9 C10 1.519(6) .
C10 H10A 0.9700 .
C10 H10B 0.9700 .
C10 C11 1.529(5) .
C11 H11A 0.9700 .
C11 H11B 0.9700 .
Sb1 Cl1 2.374(18) .
Sb1 Cl2 2.16(3) .
Sb1 Cl3 2.275(14) .

loop_
_geom_torsion_atom_site_label_1
_geom_torsion_atom_site_label_2
_geom_torsion_atom_site_label_3
_geom_torsion_atom_site_label_4
_geom_torsion
_geom_torsion_site_symmetry_1
_geom_torsion_site_symmetry_4
F1A Si1 C11 C10 -48.6(9) . .
F1B Si1 C11 C10 -8.1(15) . .
F2A Si1 C11 C10 170.1(11) . .
F2B Si1 C11 C10 -141.2(6) . .
F3A Si1 C11 C10 59.5(8) . .
F3B Si1 C11 C10 119.7(7) . .
C1 C2 C3 C4 178.5(3) . .
C1 C2 C3 C8 -0.2(4) . .
C1 C2 C9 C10 -68.3(4) . .
C2 C1 C2 C3 0.7(4) 3_665 .
C2 C1 C2 C3 -116.3(2) 2_655 .
C2 C1 C2 C8 116.1(2) 3_665 2_655
C2 C1 C2 C8 -0.9(4) 2_655 2_655
C2 C1 C2 C9 121.1(4) 2_655 .
C2 C1 C2 C9 -121.9(4) 3_665 .
C2 C3 C4 C5 -179.4(4) . .
C2 C3 C8 C2 -0.3(4) . 3_665
C2 C3 C8 C7 179.6(3) . .
C2 C9 C10 C11 -179.0(3) . .
C3 C2 C9 C10 174.0(3) . .
C3 C4 C5 C6 0.4(7) . .
C4 C3 C8 C2 -179.2(3) . 3_665
C4 C3 C8 C7 0.8(5) . .
C4 C5 C6 C7 -0.2(7) . .
C5 C6 C7 C8 0.2(7) . .
C6 C7 C8 C2 179.4(4) . 3_665
C6 C7 C8 C3 -0.5(6) . .
C8 C2 C3 C4 68.5(4) 2_655 .
C8 C2 C3 C8 -110.1(3) 2_655 .
C8 C2 C9 C10 48.7(4) 2_655 .
C8 C3 C4 C5 -0.7(6) . .
C9 C2 C3 C4 -57.5(4) . .
C9 C2 C3 C8 123.9(3) . .
C9 C10 C11 Si1 171.3(3) . .

loop_
_exptl_oxdiff_crystal_face_indexfrac_h
_exptl_oxdiff_crystal_face_indexfrac_k
_exptl_oxdiff_crystal_face_indexfrac_l
_exptl_oxdiff_crystal_face_x
_exptl_oxdiff_crystal_face_y
_exptl_oxdiff_crystal_face_z
0.9994 -0.0028 -0.0008 0.0126 0.0437 0.1154
3.0058 -5.0256 2.9743 0.0372 0.6711 -0.1911
5.0165 3.9642 1.0167 0.4624 0.0538 0.8622
-0.9994 0.0028 0.0008 -0.0126 -0.0437 -0.1154
-1.9485 3.9414 5.0245 0.8436 0.0627 -0.1152
1.9485 -3.9414 -5.0245 -0.8436 -0.0627 0.1152
-3.0058 5.0256 -2.9743 -0.0372 -0.6711 0.1911
-3.9823 4.9968 0.0282 0.3023 -0.4788 -0.0516
4.9953 -3.0158 0.9816 -0.0313 0.4795 0.2885
3.9823 -4.9968 -0.0282 -0.3023 0.4788 0.0516
-5.0165 -3.9642 -1.0167 -0.4624 -0.0538 -0.8622
